data_1516246
loop_
_publ_author_name
'Lohmeyer, Britta'
'Margaretha, Paul'

_publ_section_title
;
 Photocycloaddition of cyclohex-2-enones to alkylidenemalononitriles
 (1,1-dicyanoalkenes).
;
_journal_issue 8
_journal_name_full
'Photochemical &amp; photobiological sciences : Official journal of the European Photochemistry Association and the European Society for Photobiology'
_journal_page_first 637
_journal_page_last 640
_journal_paper_doi 10.1039/b506022b
_journal_volume 4
_journal_year 2005
_chemical_formula_moiety 'C19 H24 N2 O2'
_chemical_formula_sum 'C19 H24 N2 O2'
_chemical_formula_weight 312.40
_chemical_melting_point 159.5(5)
_chemical_name_common
;
exo-3,5,5-trimethyl-1-(2,2-trimethylpropanoyl)-7-oxo-
3,3a,4,5,6,7-hexahydro-2H-indene-2,2-dicarbonitrile
;
_chemical_name_systematic
;
exo-3,5,5-trimethyl-1-(2,2-trimethylpropanoyl)-7-oxo-3,3a,4,5,6,7-
hexahydro-2H-indene-2,2-dicarbonitrile
;
_space_group_IT_number 14
_symmetry_cell_setting monoclinic
_symmetry_space_group_name_Hall '-P 2yn'
_symmetry_space_group_name_H-M 'P 1 21/n 1'
_atom_sites_solution_hydrogens geom
_atom_sites_solution_primary direct
_atom_sites_solution_secondary difmap
_audit_creation_method SHELXL-97
_cell_angle_alpha 90.00
_cell_angle_beta 103.09(4)
_cell_angle_gamma 90.00
_cell_formula_units_Z 8
_cell_length_a 17.287(7)
_cell_length_b 12.249(7)
_cell_length_c 17.804(10)
_cell_measurement_reflns_used 25
_cell_measurement_temperature 293(2)
_cell_measurement_theta_max 17.48
_cell_measurement_theta_min 11.61
_cell_volume 3672(3)
_computing_cell_refinement 'Program system Y290 (Kopf, 2000)'
_computing_data_collection 'Program system Y290 (Kopf, 2000)'
_computing_data_reduction 'Program system Y290 (Kopf, 2000)'
_computing_molecular_graphics 'PLATON (Spek, 1990)'
_computing_publication_material 'PLATON (Spek, 1990)'
_computing_structure_refinement 'SHELXL-97 (Sheldrick, 1997)'
_computing_structure_solution 'SHELXS-97 (Sheldrick, 1990)'
_diffrn_ambient_temperature 293(2)
_diffrn_measured_fraction_theta_full 0.999
_diffrn_measured_fraction_theta_max 0.999
_diffrn_measurement_device_type 'Hilger & Watts (Y290)'
_diffrn_measurement_method '2\q/\w scans'
_diffrn_radiation_monochromator graphite
_diffrn_radiation_source 'fine-focus sealed tube'
_diffrn_radiation_type MoK\a
_diffrn_radiation_wavelength 0.71073
_diffrn_reflns_av_R_equivalents 0.0615
_diffrn_reflns_av_sigmaI/netI 0.0675
_diffrn_reflns_limit_h_max 18
_diffrn_reflns_limit_h_min -1
_diffrn_reflns_limit_k_max 13
_diffrn_reflns_limit_k_min -5
_diffrn_reflns_limit_l_max 18
_diffrn_reflns_limit_l_min -19
_diffrn_reflns_number 6223
_diffrn_reflns_theta_full 22.50
_diffrn_reflns_theta_max 22.50
_diffrn_reflns_theta_min 2.35
_diffrn_standards_decay_% 0
_diffrn_standards_interval_count 97
_diffrn_standards_number 3
_exptl_absorpt_coefficient_mu 0.074
_exptl_absorpt_correction_type none
_exptl_crystal_colour colorless
_exptl_crystal_density_diffrn 1.130
_exptl_crystal_density_method 'not measured'
_exptl_crystal_description blocks
_exptl_crystal_F_000 1344
_exptl_crystal_size_max 0.60
_exptl_crystal_size_mid 0.40
_exptl_crystal_size_min 0.35
_refine_diff_density_max 0.302
_refine_diff_density_min -0.189
_refine_diff_density_rms 0.038
_refine_ls_extinction_method none
_refine_ls_goodness_of_fit_ref 1.082
_refine_ls_hydrogen_treatment mixed
_refine_ls_matrix_type full
_refine_ls_number_parameters 427
_refine_ls_number_reflns 4804
_refine_ls_number_restraints 0
_refine_ls_restrained_S_all 1.082
_refine_ls_R_factor_all 0.1081
_refine_ls_R_factor_gt 0.0575
_refine_ls_shift/su_max 0.001
_refine_ls_shift/su_mean 0.000
_refine_ls_structure_factor_coef Fsqd
_refine_ls_weighting_details 'calc w=1/[\s^2^(Fo^2^)+(0.0423P)^2^+2.5997P] where P=(Fo^2^+2Fc^2^)/3'
_refine_ls_weighting_scheme calc
_refine_ls_wR_factor_gt 0.1329
_refine_ls_wR_factor_ref 0.1542
_reflns_number_gt 2899
_reflns_number_total 4804
_reflns_threshold_expression >2sigma(I)
_cod_data_source_file b506022b.txt
_cod_data_source_block b20-p5
_cod_depositor_comments
;
The following automatic conversions were performed:

'_chemical_melting_point' value '159 - 160' was changed to '159.5(5)'
- the average value was taken and precision was estimated.

Automatic conversion script
Id: cif_fix_values 2281 2013-09-26 08:29:07Z andrius 
;
_cod_original_sg_symbol_H-M 'P 21/n'
_cod_database_code 1516246

loop_
_symmetry_equiv_pos_as_xyz
'x, y, z'
'-x+1/2, y+1/2, -z+1/2'
'-x, -y, -z'
'x-1/2, -y-1/2, z-1/2'

loop_
_atom_site_label
_atom_site_type_symbol
_atom_site_fract_x
_atom_site_fract_y
_atom_site_fract_z
_atom_site_U_iso_or_equiv
_atom_site_adp_type
_atom_site_occupancy
_atom_site_symmetry_multiplicity
_atom_site_calc_flag
_atom_site_refinement_flags
O5 O 0.13147(18) 0.1670(2) 0.49921(15) 0.0701(9) Uani 1 1 d .
O71 O 0.22734(18) -0.0439(3) 0.41280(18) 0.0747(9) Uani 1 1 d .
N81 N 0.3420(3) 0.1258(4) 0.3051(3) 0.1083(17) Uani 1 1 d .
N82 N 0.1453(3) -0.0392(4) 0.1708(2) 0.1122(17) Uani 1 1 d .
C1 C 0.1481(2) 0.2898(3) 0.3156(2) 0.0481(10) Uani 1 1 d .
H1 H 0.1999 0.3250 0.3339 0.058 Uiso 1 1 calc R
C2 C 0.0832(2) 0.3753(3) 0.3102(2) 0.0558(11) Uani 1 1 d .
H2A H 0.0326 0.3435 0.2850 0.067 Uiso 1 1 calc R
H2B H 0.0938 0.4355 0.2786 0.067 Uiso 1 1 calc R
C3 C 0.0772(2) 0.4194(3) 0.3894(2) 0.0582(11) Uani 1 1 d .
C4 C 0.0606(3) 0.3236(3) 0.4392(2) 0.0622(12) Uani 1 1 d .
H4A H 0.0649 0.3502 0.4913 0.075 Uiso 1 1 calc R
H4B H 0.0061 0.3003 0.4198 0.075 Uiso 1 1 calc R
C5 C 0.1129(2) 0.2260(3) 0.4431(2) 0.0495(10) Uani 1 1 d .
C6 C 0.1397(2) 0.2002(3) 0.37051(19) 0.0443(10) Uani 1 1 d .
C7 C 0.1564(2) 0.1013(3) 0.3478(2) 0.0458(10) Uani 1 1 d .
C8 C 0.1870(2) 0.1143(3) 0.2733(2) 0.0532(11) Uani 1 1 d .
C9 C 0.1490(2) 0.2262(3) 0.2413(2) 0.0549(11) Uani 1 1 d .
H9 H 0.0937 0.2118 0.2153 0.066 Uiso 1 1 calc R
C31 C 0.0080(3) 0.5006(4) 0.3786(3) 0.0824(15) Uani 1 1 d .
H31A H -0.0402 0.4650 0.3529 0.124 Uiso 1 1 calc R
H31B H 0.0183 0.5612 0.3481 0.124 Uiso 1 1 calc R
H31C H 0.0027 0.5264 0.4281 0.124 Uiso 1 1 calc R
C32 C 0.1536(3) 0.4778(4) 0.4291(3) 0.0859(16) Uani 1 1 d .
H32A H 0.1477 0.5069 0.4776 0.129 Uiso 1 1 calc R
H32B H 0.1641 0.5362 0.3969 0.129 Uiso 1 1 calc R
H32C H 0.1970 0.4269 0.4379 0.129 Uiso 1 1 calc R
C71 C 0.1614(3) -0.0078(3) 0.3878(2) 0.0510(10) Uani 1 1 d .
C72 C 0.0872(3) -0.0726(4) 0.3907(2) 0.0624(12) Uani 1 1 d .
C73 C 0.0118(3) -0.0064(5) 0.3712(4) 0.136(3) Uani 1 1 d .
H73A H 0.0172 0.0566 0.4041 0.203 Uiso 1 1 calc R
H73B H -0.0318 -0.0501 0.3789 0.203 Uiso 1 1 calc R
H73C H 0.0021 0.0165 0.3184 0.203 Uiso 1 1 calc R
C74 C 0.0944(4) -0.1168(6) 0.4719(4) 0.144(3) Uani 1 1 d .
H74A H 0.1365 -0.1695 0.4833 0.216 Uiso 1 1 calc R
H74B H 0.0453 -0.1509 0.4755 0.216 Uiso 1 1 calc R
H74C H 0.1058 -0.0578 0.5083 0.216 Uiso 1 1 calc R
C75 C 0.0824(5) -0.1663(6) 0.3360(5) 0.196(5) Uani 1 1 d .
H75A H 0.0666 -0.1401 0.2840 0.294 Uiso 1 1 calc R
H75B H 0.0441 -0.2183 0.3454 0.294 Uiso 1 1 calc R
H75C H 0.1335 -0.2008 0.3435 0.294 Uiso 1 1 calc R
C81 C 0.2749(3) 0.1194(4) 0.2921(3) 0.0704(13) Uani 1 1 d .
C82 C 0.1636(3) 0.0258(4) 0.2166(3) 0.0734(14) Uani 1 1 d .
C91 C 0.1880(3) 0.2826(4) 0.1837(2) 0.0808(15) Uani 1 1 d .
H91A H 0.1599 0.3488 0.1663 0.121 Uiso 1 1 calc R
H91B H 0.1867 0.2353 0.1405 0.121 Uiso 1 1 calc R
H91C H 0.2421 0.2996 0.2078 0.121 Uiso 1 1 calc R
O55 O 0.49822(18) 0.0970(3) 0.60482(17) 0.0713(9) Uani 1 1 d .
O571 O 0.44286(19) 0.3424(3) 0.69418(17) 0.0808(10) Uani 1 1 d .
N581 N 0.3545(2) 0.2288(4) 0.8419(2) 0.0936(14) Uani 1 1 d .
N582 N 0.1895(2) 0.3579(3) 0.6464(2) 0.0812(13) Uani 1 1 d .
C51 C 0.3212(2) 0.0149(3) 0.6723(2) 0.0450(10) Uani 1 1 d .
H51 H 0.3477 -0.0087 0.7243 0.054 Uiso 1 1 calc R
C52 C 0.3010(2) -0.0856(3) 0.6216(2) 0.0532(11) Uani 1 1 d .
H52A H 0.2653 -0.0645 0.5735 0.064 Uiso 1 1 calc R
H52B H 0.2731 -0.1374 0.6471 0.064 Uiso 1 1 calc R
C53 C 0.3734(2) -0.1417(3) 0.6036(2) 0.0550(11) Uani 1 1 d .
C54 C 0.4179(3) -0.0609(3) 0.5624(2) 0.0653(12) Uani 1 1 d .
H54A H 0.4668 -0.0947 0.5564 0.078 Uiso 1 1 calc R
H54B H 0.3856 -0.0466 0.5112 0.078 Uiso 1 1 calc R
C55 C 0.4374(3) 0.0460(3) 0.6038(2) 0.0544(11) Uani 1 1 d .
C56 C 0.3759(2) 0.0895(3) 0.6423(2) 0.0433(9) Uani 1 1 d .
C57 C 0.3608(2) 0.1947(3) 0.6517(2) 0.0460(10) Uani 1 1 d .
C58 C 0.2933(2) 0.2033(3) 0.6940(2) 0.0450(10) Uani 1 1 d .
C59 C 0.2520(2) 0.0893(3) 0.6779(2) 0.0473(10) Uani 1 1 d .
H59 H 0.2164 0.0926 0.6266 0.057 Uiso 1 1 calc R
C531 C 0.3441(3) -0.2386(4) 0.5489(3) 0.0857(16) Uani 1 1 d .
H53A H 0.3146 -0.2883 0.5734 0.129 Uiso 1 1 calc R
H53B H 0.3889 -0.2758 0.5374 0.129 Uiso 1 1 calc R
H53C H 0.3105 -0.2119 0.5020 0.129 Uiso 1 1 calc R
C532 C 0.4299(3) -0.1837(4) 0.6766(3) 0.0809(15) Uani 1 1 d .
H53D H 0.4515 -0.1230 0.7088 0.121 Uiso 1 1 calc R
H53E H 0.4723 -0.2239 0.6628 0.121 Uiso 1 1 calc R
H53F H 0.4015 -0.2306 0.7042 0.121 Uiso 1 1 calc R
C571 C 0.4055(2) 0.2950(3) 0.6373(2) 0.0517(10) Uani 1 1 d .
C572 C 0.4004(2) 0.3402(3) 0.5562(2) 0.0557(11) Uani 1 1 d .
C573 C 0.3485(3) 0.2702(4) 0.4943(2) 0.0826(15) Uani 1 1 d .
H57A H 0.3733 0.2004 0.4925 0.124 Uiso 1 1 calc R
H57B H 0.3421 0.3056 0.4452 0.124 Uiso 1 1 calc R
H57C H 0.2975 0.2602 0.5061 0.124 Uiso 1 1 calc R
C574 C 0.4835(3) 0.3511(4) 0.5417(3) 0.0890(16) Uani 1 1 d .
H57D H 0.5143 0.3999 0.5790 0.134 Uiso 1 1 calc R
H57E H 0.4801 0.3796 0.4908 0.134 Uiso 1 1 calc R
H57F H 0.5086 0.2808 0.5461 0.134 Uiso 1 1 calc R
C575 C 0.3638(3) 0.4553(4) 0.5556(3) 0.0873(16) Uani 1 1 d .
H57G H 0.3128 0.4501 0.5683 0.131 Uiso 1 1 calc R
H57H H 0.3576 0.4869 0.5052 0.131 Uiso 1 1 calc R
H57I H 0.3982 0.5005 0.5929 0.131 Uiso 1 1 calc R
C581 C 0.3278(2) 0.2196(4) 0.7781(2) 0.0604(12) Uani 1 1 d .
C582 C 0.2357(3) 0.2925(3) 0.6674(2) 0.0534(11) Uani 1 1 d .
C591 C 0.2021(3) 0.0561(4) 0.7345(3) 0.0723(13) Uani 1 1 d .
H59A H 0.1769 -0.0127 0.7191 0.108 Uiso 1 1 calc R
H59B H 0.1622 0.1106 0.7348 0.108 Uiso 1 1 calc R
H59C H 0.2356 0.0496 0.7853 0.108 Uiso 1 1 calc R

loop_
_atom_site_aniso_label
_atom_site_aniso_U_11
_atom_site_aniso_U_22
_atom_site_aniso_U_33
_atom_site_aniso_U_23
_atom_site_aniso_U_13
_atom_site_aniso_U_12
O5 0.102(2) 0.070(2) 0.0379(16) 0.0064(16) 0.0148(15) 0.0150(18)
O71 0.061(2) 0.074(2) 0.091(2) 0.0222(18) 0.0208(17) 0.0182(18)
N81 0.068(3) 0.132(4) 0.132(4) 0.012(3) 0.038(3) 0.010(3)
N82 0.168(5) 0.100(4) 0.064(3) -0.025(3) 0.016(3) 0.017(3)
C1 0.051(2) 0.048(2) 0.045(2) 0.0032(19) 0.0106(18) -0.002(2)
C2 0.065(3) 0.052(3) 0.047(2) 0.006(2) 0.006(2) 0.001(2)
C3 0.065(3) 0.052(3) 0.054(3) -0.008(2) 0.005(2) 0.011(2)
C4 0.072(3) 0.068(3) 0.047(2) -0.007(2) 0.014(2) 0.019(2)
C5 0.056(3) 0.050(2) 0.040(2) -0.007(2) 0.0067(19) 0.004(2)
C6 0.046(2) 0.051(3) 0.033(2) -0.0019(19) 0.0047(17) 0.000(2)
C7 0.046(2) 0.051(3) 0.039(2) 0.0001(19) 0.0076(18) -0.001(2)
C8 0.061(3) 0.060(3) 0.041(2) -0.004(2) 0.018(2) 0.006(2)
C9 0.062(3) 0.063(3) 0.042(2) 0.006(2) 0.017(2) -0.001(2)
C31 0.094(4) 0.071(3) 0.079(3) -0.005(3) 0.012(3) 0.027(3)
C32 0.088(4) 0.073(3) 0.085(4) -0.023(3) -0.003(3) -0.002(3)
C71 0.058(3) 0.055(3) 0.042(2) -0.003(2) 0.015(2) 0.004(2)
C72 0.060(3) 0.064(3) 0.062(3) 0.000(2) 0.012(2) -0.010(2)
C73 0.061(4) 0.115(5) 0.220(8) 0.038(5) 0.011(4) -0.020(4)
C74 0.104(5) 0.202(8) 0.123(5) 0.082(5) 0.018(4) -0.045(5)
C75 0.218(9) 0.178(8) 0.234(9) -0.141(7) 0.138(7) -0.134(7)
C81 0.069(3) 0.079(4) 0.071(3) 0.007(3) 0.032(3) 0.010(3)
C82 0.102(4) 0.074(3) 0.048(3) -0.008(3) 0.024(3) 0.012(3)
C91 0.100(4) 0.087(4) 0.064(3) 0.016(3) 0.037(3) 0.008(3)
O55 0.064(2) 0.070(2) 0.087(2) 0.0017(17) 0.0335(17) -0.0018(18)
O571 0.097(2) 0.069(2) 0.068(2) -0.0127(18) 0.0013(18) -0.027(2)
N581 0.090(3) 0.126(4) 0.057(2) -0.023(3) -0.001(2) 0.029(3)
N582 0.082(3) 0.066(3) 0.086(3) -0.008(2) -0.001(2) 0.028(2)
C51 0.051(2) 0.047(2) 0.039(2) 0.0000(18) 0.0117(18) -0.001(2)
C52 0.064(3) 0.045(2) 0.052(2) 0.002(2) 0.017(2) -0.004(2)
C53 0.066(3) 0.047(2) 0.056(2) -0.001(2) 0.021(2) 0.004(2)
C54 0.085(3) 0.055(3) 0.067(3) -0.007(2) 0.041(3) 0.001(3)
C55 0.060(3) 0.051(3) 0.055(3) 0.013(2) 0.019(2) 0.004(2)
C56 0.045(2) 0.045(2) 0.040(2) -0.0001(18) 0.0096(18) 0.001(2)
C57 0.049(2) 0.049(3) 0.039(2) -0.0029(18) 0.0083(18) -0.002(2)
C58 0.050(2) 0.042(2) 0.042(2) -0.0040(18) 0.0083(18) 0.007(2)
C59 0.045(2) 0.051(2) 0.048(2) -0.0041(19) 0.0134(18) 0.005(2)
C531 0.113(4) 0.054(3) 0.095(4) -0.021(3) 0.035(3) 0.000(3)
C532 0.084(3) 0.076(3) 0.084(3) 0.016(3) 0.021(3) 0.022(3)
C571 0.049(2) 0.043(2) 0.059(3) -0.007(2) 0.004(2) -0.002(2)
C572 0.059(3) 0.046(2) 0.062(3) 0.005(2) 0.012(2) 0.001(2)
C573 0.116(4) 0.070(3) 0.053(3) 0.013(3) 0.002(3) -0.010(3)
C574 0.078(4) 0.093(4) 0.104(4) 0.029(3) 0.038(3) -0.003(3)
C575 0.094(4) 0.052(3) 0.109(4) 0.013(3) 0.008(3) 0.007(3)
C581 0.059(3) 0.070(3) 0.050(3) -0.010(2) 0.009(2) 0.017(2)
C582 0.057(3) 0.046(3) 0.054(2) -0.010(2) 0.007(2) 0.003(2)
C591 0.064(3) 0.074(3) 0.090(3) 0.011(3) 0.039(3) 0.014(3)

loop_
_atom_type_symbol
_atom_type_description
_atom_type_scat_dispersion_real
_atom_type_scat_dispersion_imag
_atom_type_scat_source
C C 0.0033 0.0016 'International Tables Vol C Tables 4.2.6.8 and 6.1.1.4'
H H 0.0000 0.0000 'International Tables Vol C Tables 4.2.6.8 and 6.1.1.4'
N N 0.0061 0.0033 'International Tables Vol C Tables 4.2.6.8 and 6.1.1.4'
O O 0.0106 0.0060 'International Tables Vol C Tables 4.2.6.8 and 6.1.1.4'

loop_
_geom_angle_atom_site_label_1
_geom_angle_atom_site_label_2
_geom_angle_atom_site_label_3
_geom_angle
C6 C1 C2 111.5(3)
C6 C1 C9 102.3(3)
C2 C1 C9 116.4(3)
C6 C1 H1 108.8
C2 C1 H1 108.8
C9 C1 H1 108.8
C1 C2 C3 112.7(3)
C1 C2 H2A 109.1
C3 C2 H2A 109.1
C1 C2 H2B 109.1
C3 C2 H2B 109.1
H2A C2 H2B 107.8
C32 C3 C31 108.8(4)
C32 C3 C2 111.0(4)
C31 C3 C2 109.0(3)
C32 C3 C4 110.2(4)
C31 C3 C4 109.0(4)
C2 C3 C4 108.8(3)
C5 C4 C3 116.6(3)
C5 C4 H4A 108.1
C3 C4 H4A 108.1
C5 C4 H4B 108.1
C3 C4 H4B 108.1
H4A C4 H4B 107.3
O5 C5 C4 124.0(4)
O5 C5 C6 120.4(4)
C4 C5 C6 115.6(3)
C7 C6 C1 114.1(3)
C7 C6 C5 125.8(4)
C1 C6 C5 120.1(3)
C6 C7 C71 131.0(3)
C6 C7 C8 108.0(3)
C71 C7 C8 120.3(3)
C82 C8 C81 107.1(4)
C82 C8 C7 114.7(4)
C81 C8 C7 110.2(3)
C82 C8 C9 111.4(3)
C81 C8 C9 111.6(4)
C7 C8 C9 101.9(3)
C91 C9 C1 116.3(4)
C91 C9 C8 115.5(3)
C1 C9 C8 102.4(3)
C91 C9 H9 107.3
C1 C9 H9 107.3
C8 C9 H9 107.3
C3 C31 H31A 109.5
C3 C31 H31B 109.5
H31A C31 H31B 109.5
C3 C31 H31C 109.5
H31A C31 H31C 109.5
H31B C31 H31C 109.5
C3 C32 H32A 109.5
C3 C32 H32B 109.5
H32A C32 H32B 109.5
C3 C32 H32C 109.5
H32A C32 H32C 109.5
H32B C32 H32C 109.5
O71 C71 C7 116.4(4)
O71 C71 C72 121.9(4)
C7 C71 C72 121.4(4)
C75 C72 C73 110.2(5)
C75 C72 C71 107.6(4)
C73 C72 C71 113.8(4)
C75 C72 C74 109.1(5)
C73 C72 C74 106.9(5)
C71 C72 C74 109.3(4)
C72 C73 H73A 109.5
C72 C73 H73B 109.5
H73A C73 H73B 109.5
C72 C73 H73C 109.5
H73A C73 H73C 109.5
H73B C73 H73C 109.5
C72 C74 H74A 109.5
C72 C74 H74B 109.5
H74A C74 H74B 109.5
C72 C74 H74C 109.5
H74A C74 H74C 109.5
H74B C74 H74C 109.5
C72 C75 H75A 109.5
C72 C75 H75B 109.5
H75A C75 H75B 109.5
C72 C75 H75C 109.5
H75A C75 H75C 109.5
H75B C75 H75C 109.5
N81 C81 C8 178.0(6)
N82 C82 C8 177.3(5)
C9 C91 H91A 109.5
C9 C91 H91B 109.5
H91A C91 H91B 109.5
C9 C91 H91C 109.5
H91A C91 H91C 109.5
H91B C91 H91C 109.5
C56 C51 C52 111.2(3)
C56 C51 C59 103.1(3)
C52 C51 C59 116.4(3)
C56 C51 H51 108.6
C52 C51 H51 108.6
C59 C51 H51 108.6
C51 C52 C53 113.6(3)
C51 C52 H52A 108.8
C53 C52 H52A 108.8
C51 C52 H52B 108.8
C53 C52 H52B 108.8
H52A C52 H52B 107.7
C52 C53 C532 111.8(3)
C52 C53 C54 109.5(3)
C532 C53 C54 109.3(4)
C52 C53 C531 108.1(4)
C532 C53 C531 109.4(4)
C54 C53 C531 108.7(3)
C55 C54 C53 114.0(3)
C55 C54 H54A 108.7
C53 C54 H54A 108.7
C55 C54 H54B 108.7
C53 C54 H54B 108.7
H54A C54 H54B 107.6
O55 C55 C56 120.8(4)
O55 C55 C54 123.4(4)
C56 C55 C54 115.7(4)
C57 C56 C55 125.8(4)
C57 C56 C51 112.8(3)
C55 C56 C51 121.3(3)
C56 C57 C571 130.3(4)
C56 C57 C58 108.7(3)
C571 C57 C58 120.4(3)
C582 C58 C581 107.9(3)
C582 C58 C57 115.1(3)
C581 C58 C57 109.2(3)
C582 C58 C59 110.7(3)
C581 C58 C59 111.4(3)
C57 C58 C59 102.5(3)
C591 C59 C51 117.1(3)
C591 C59 C58 114.9(3)
C51 C59 C58 102.3(3)
C591 C59 H59 107.4
C51 C59 H59 107.4
C58 C59 H59 107.4
C53 C531 H53A 109.5
C53 C531 H53B 109.5
H53A C531 H53B 109.5
C53 C531 H53C 109.5
H53A C531 H53C 109.5
H53B C531 H53C 109.5
C53 C532 H53D 109.5
C53 C532 H53E 109.5
H53D C532 H53E 109.5
C53 C532 H53F 109.5
H53D C532 H53F 109.5
H53E C532 H53F 109.5
O571 C571 C57 116.4(4)
O571 C571 C572 121.2(4)
C57 C571 C572 122.3(3)
C573 C572 C574 110.5(4)
C573 C572 C571 112.3(3)
C574 C572 C571 109.7(3)
C573 C572 C575 109.7(4)
C574 C572 C575 108.6(4)
C571 C572 C575 105.9(4)
C572 C573 H57A 109.5
C572 C573 H57B 109.5
H57A C573 H57B 109.5
C572 C573 H57C 109.5
H57A C573 H57C 109.5
H57B C573 H57C 109.5
C572 C574 H57D 109.5
C572 C574 H57E 109.5
H57D C574 H57E 109.5
C572 C574 H57F 109.5
H57D C574 H57F 109.5
H57E C574 H57F 109.5
C572 C575 H57G 109.5
C572 C575 H57H 109.5
H57G C575 H57H 109.5
C572 C575 H57I 109.5
H57G C575 H57I 109.5
H57H C575 H57I 109.5
N581 C581 C58 178.0(5)
N582 C582 C58 177.4(4)
C59 C591 H59A 109.5
C59 C591 H59B 109.5
H59A C591 H59B 109.5
C59 C591 H59C 109.5
H59A C591 H59C 109.5
H59B C591 H59C 109.5

loop_
_geom_bond_atom_site_label_1
_geom_bond_atom_site_label_2
_geom_bond_distance
O5 C5 1.216(4)
O71 C71 1.210(4)
N81 C81 1.134(5)
N82 C82 1.132(6)
C1 C6 1.498(5)
C1 C2 1.523(5)
C1 C9 1.538(5)
C1 H1 0.9800
C2 C3 1.535(5)
C2 H2A 0.9700
C2 H2B 0.9700
C3 C32 1.527(6)
C3 C31 1.534(6)
C3 C4 1.538(6)
C4 C5 1.490(5)
C4 H4A 0.9700
C4 H4B 0.9700
C5 C6 1.502(5)
C6 C7 1.330(5)
C7 C71 1.508(5)
C7 C8 1.542(5)
C8 C82 1.475(6)
C8 C81 1.480(6)
C8 C9 1.570(5)
C9 C91 1.515(5)
C9 H9 0.9800
C31 H31A 0.9600
C31 H31B 0.9600
C31 H31C 0.9600
C32 H32A 0.9600
C32 H32B 0.9600
C32 H32C 0.9600
C71 C72 1.519(6)
C72 C75 1.495(7)
C72 C73 1.507(7)
C72 C74 1.523(7)
C73 H73A 0.9600
C73 H73B 0.9600
C73 H73C 0.9600
C74 H74A 0.9600
C74 H74B 0.9600
C74 H74C 0.9600
C75 H75A 0.9600
C75 H75B 0.9600
C75 H75C 0.9600
C91 H91A 0.9600
C91 H91B 0.9600
C91 H91C 0.9600
O55 C55 1.220(5)
O571 C571 1.218(4)
N581 C581 1.131(5)
N582 C582 1.134(5)
C51 C56 1.498(5)
C51 C52 1.519(5)
C51 C59 1.525(5)
C51 H51 0.9800
C52 C53 1.524(5)
C52 H52A 0.9700
C52 H52B 0.9700
C53 C532 1.528(6)
C53 C54 1.538(6)
C53 C531 1.547(6)
C54 C55 1.503(6)
C54 H54A 0.9700
C54 H54B 0.9700
C55 C56 1.488(5)
C56 C57 1.332(5)
C57 C571 1.503(5)
C57 C58 1.530(5)
C58 C582 1.482(6)
C58 C581 1.494(5)
C58 C59 1.565(5)
C59 C591 1.522(5)
C59 H59 0.9800
C531 H53A 0.9600
C531 H53B 0.9600
C531 H53C 0.9600
C532 H53D 0.9600
C532 H53E 0.9600
C532 H53F 0.9600
C571 C572 1.530(6)
C572 C573 1.520(6)
C572 C574 1.523(6)
C572 C575 1.544(6)
C573 H57A 0.9600
C573 H57B 0.9600
C573 H57C 0.9600
C574 H57D 0.9600
C574 H57E 0.9600
C574 H57F 0.9600
C575 H57G 0.9600
C575 H57H 0.9600
C575 H57I 0.9600
C591 H59A 0.9600
C591 H59B 0.9600
C591 H59C 0.9600

loop_
_geom_torsion_atom_site_label_1
_geom_torsion_atom_site_label_2
_geom_torsion_atom_site_label_3
_geom_torsion_atom_site_label_4
_geom_torsion
C6 C1 C2 C3 52.7(4)
C9 C1 C2 C3 169.5(3)
C1 C2 C3 C32 62.8(5)
C1 C2 C3 C31 -177.3(4)
C1 C2 C3 C4 -58.6(4)
C32 C3 C4 C5 -72.5(5)
C31 C3 C4 C5 168.2(4)
C2 C3 C4 C5 49.5(5)
C3 C4 C5 O5 148.0(4)
C3 C4 C5 C6 -34.6(5)
C2 C1 C6 C7 141.7(3)
C9 C1 C6 C7 16.6(4)
C2 C1 C6 C5 -37.2(5)
C9 C1 C6 C5 -162.3(3)
O5 C5 C6 C7 27.2(6)
C4 C5 C6 C7 -150.3(4)
O5 C5 C6 C1 -154.0(4)
C4 C5 C6 C1 28.5(5)
C1 C6 C7 C71 174.9(4)
C5 C6 C7 C71 -6.3(7)
C1 C6 C7 C8 5.1(4)
C5 C6 C7 C8 -176.1(3)
C6 C7 C8 C82 -144.6(4)
C71 C7 C8 C82 44.3(5)
C6 C7 C8 C81 94.5(4)
C71 C7 C8 C81 -76.6(5)
C6 C7 C8 C9 -24.1(4)
C71 C7 C8 C9 164.8(3)
C6 C1 C9 C91 -156.9(4)
C2 C1 C9 C91 81.4(5)
C6 C1 C9 C8 -29.9(4)
C2 C1 C9 C8 -151.7(3)
C82 C8 C9 C91 -76.9(5)
C81 C8 C9 C91 42.8(5)
C7 C8 C9 C91 160.3(4)
C82 C8 C9 C1 155.6(3)
C81 C8 C9 C1 -84.7(4)
C7 C8 C9 C1 32.8(4)
C6 C7 C71 O71 -105.5(5)
C8 C7 C71 O71 63.2(5)
C6 C7 C71 C72 79.2(6)
C8 C7 C71 C72 -112.1(4)
O71 C71 C72 C75 -68.8(6)
C7 C71 C72 C75 106.1(6)
O71 C71 C72 C73 168.7(5)
C7 C71 C72 C73 -16.3(6)
O71 C71 C72 C74 49.4(6)
C7 C71 C72 C74 -135.6(5)
C82 C8 C81 N81 102(17)
C7 C8 C81 N81 -132(17)
C9 C8 C81 N81 -20(17)
C81 C8 C82 N82 -95(12)
C7 C8 C82 N82 142(12)
C9 C8 C82 N82 27(12)
C56 C51 C52 C53 49.1(4)
C59 C51 C52 C53 166.8(3)
C51 C52 C53 C532 62.1(5)
C51 C52 C53 C54 -59.1(4)
C51 C52 C53 C531 -177.4(3)
C52 C53 C54 C55 52.3(5)
C532 C53 C54 C55 -70.5(5)
C531 C53 C54 C55 170.1(4)
C53 C54 C55 O55 144.6(4)
C53 C54 C55 C56 -37.6(5)
O55 C55 C56 C57 29.7(6)
C54 C55 C56 C57 -148.2(4)
O55 C55 C56 C51 -152.9(4)
C54 C55 C56 C51 29.1(5)
C52 C51 C56 C57 143.6(3)
C59 C51 C56 C57 18.1(4)
C52 C51 C56 C55 -34.0(5)
C59 C51 C56 C55 -159.5(3)
C55 C56 C57 C571 -9.2(7)
C51 C56 C57 C571 173.3(4)
C55 C56 C57 C58 -179.9(3)
C51 C56 C57 C58 2.5(4)
C56 C57 C58 C582 -141.8(3)
C571 C57 C58 C582 46.4(5)
C56 C57 C58 C581 96.7(4)
C571 C57 C58 C581 -75.2(4)
C56 C57 C58 C59 -21.5(4)
C571 C57 C58 C59 166.6(3)
C56 C51 C59 C591 -156.2(3)
C52 C51 C59 C591 81.8(4)
C56 C51 C59 C58 -29.7(3)
C52 C51 C59 C58 -151.8(3)
C582 C58 C59 C591 -77.7(4)
C581 C58 C59 C591 42.4(4)
C57 C58 C59 C591 159.0(3)
C582 C58 C59 C51 154.4(3)
C581 C58 C59 C51 -85.5(4)
C57 C58 C59 C51 31.1(3)
C56 C57 C571 O571 -106.5(5)
C58 C57 C571 O571 63.3(5)
C56 C57 C571 C572 77.3(6)
C58 C57 C571 C572 -112.8(4)
O571 C571 C572 C573 -178.1(4)
C57 C571 C572 C573 -2.1(5)
O571 C571 C572 C574 58.6(5)
C57 C571 C572 C574 -125.4(4)
O571 C571 C572 C575 -58.4(5)
C57 C571 C572 C575 117.6(4)
C582 C58 C581 N581 161(14)
C57 C58 C581 N581 -74(14)
C59 C58 C581 N581 39(14)
C581 C58 C582 N582 -118(10)
C57 C58 C582 N582 120(10)
C59 C58 C582 N582 4(10)
